data_2225811
loop_
_publ_author_name
'Wang, Nong'
'Xue, Rui'
'Li, Bo'
'Yang, Yu-Ping'
'Cao, Min'

_publ_section_title
;
 Di-\m-thiocyanato-\k^4^<i>N</i>:<i>N</i>-bis({5-methoxy-2-[3-(methylamino)propyliminomethyl]phenolato-\k^3^<i>O</i>^1^,<i>N</i>,<i>N</i>'}copper(II))
;
_journal_coeditor_code CI5079
_journal_issue 5
_journal_name_full 'Acta Crystallographica Section E'
_journal_page_first m601
_journal_page_last m602
_journal_paper_doi 10.1107/S1600536810015564
_journal_volume 66
_journal_year 2010
_chemical_formula_iupac '[Cu2 (C12 H17 N2 O2)2 (N C S)2]'
_chemical_formula_moiety 'C26 H34 Cu2 N6 O4 S2'
_chemical_formula_sum 'C26 H34 Cu2 N6 O4 S2'
_chemical_formula_weight 685.79
_chemical_name_systematic
;
Di-\m-thiocyanato-\k^4^<i>N</i>:<i>N</i>-bis({5-methoxy-2-[3-
(methylamino)propyliminomethyl]phenolato-
\k^3^<i>O</i>^1^,<i>N</i>,<i>N</i>'}copper(II))
;
_space_group_IT_number 14
_symmetry_cell_setting monoclinic
_symmetry_space_group_name_Hall '-P 2ybc'
_symmetry_space_group_name_H-M 'P 1 21/c 1'
_atom_sites_solution_hydrogens geom
_atom_sites_solution_primary direct
_atom_sites_solution_secondary difmap
_audit_creation_method SHELXL-97
_cell_angle_alpha 90.00
_cell_angle_beta 108.972(7)
_cell_angle_gamma 90.00
_cell_formula_units_Z 2
_cell_length_a 11.8003(18)
_cell_length_b 15.373(2)
_cell_length_c 8.6740(13)
_cell_measurement_reflns_used 2304
_cell_measurement_temperature 298(2)
_cell_measurement_theta_max 25.1
_cell_measurement_theta_min 2.5
_cell_volume 1488.0(4)
_computing_cell_refinement 'SAINT (Bruker, 1998)'
_computing_data_collection 'SMART (Bruker, 1998)'
_computing_data_reduction 'SAINT (Bruker, 1998)'
_computing_molecular_graphics 'SHELXTL (Sheldrick, 2008)'
_computing_publication_material 'SHELXTL (Sheldrick, 2008)'
_computing_structure_refinement 'SHELXL97 (Sheldrick, 2008)'
_computing_structure_solution 'SHELXS97 (Sheldrick, 2008)'
_diffrn_ambient_temperature 298(2)
_diffrn_measured_fraction_theta_full 0.943
_diffrn_measured_fraction_theta_max 0.943
_diffrn_measurement_device_type 'Bruker SMART CCD area-detector'
_diffrn_measurement_method \w
_diffrn_radiation_monochromator graphite
_diffrn_radiation_source 'fine-focus sealed tube'
_diffrn_radiation_type MoK\a
_diffrn_radiation_wavelength 0.71073
_diffrn_reflns_av_R_equivalents 0.0300
_diffrn_reflns_av_sigmaI/netI 0.0379
_diffrn_reflns_limit_h_max 15
_diffrn_reflns_limit_h_min -15
_diffrn_reflns_limit_k_max 19
_diffrn_reflns_limit_k_min -20
_diffrn_reflns_limit_l_max 10
_diffrn_reflns_limit_l_min -11
_diffrn_reflns_number 9297
_diffrn_reflns_theta_full 28.46
_diffrn_reflns_theta_max 28.46
_diffrn_reflns_theta_min 1.82
_diffrn_standards_number 0
_exptl_absorpt_coefficient_mu 1.612
_exptl_absorpt_correction_T_max 0.7602
_exptl_absorpt_correction_T_min 0.7387
_exptl_absorpt_correction_type multi-scan
_exptl_absorpt_process_details '(SADABS; Sheldrick, 1996)'
_exptl_crystal_colour blue
_exptl_crystal_density_diffrn 1.531
_exptl_crystal_density_method 'not measured'
_exptl_crystal_description Block
_exptl_crystal_F_000 708
_exptl_crystal_size_max 0.20
_exptl_crystal_size_mid 0.20
_exptl_crystal_size_min 0.18
_refine_diff_density_max 0.476
_refine_diff_density_min -0.413
_refine_ls_extinction_method none
_refine_ls_goodness_of_fit_ref 1.046
_refine_ls_hydrogen_treatment constr
_refine_ls_matrix_type full
_refine_ls_number_parameters 211
_refine_ls_number_reflns 3544
_refine_ls_number_restraints 50
_refine_ls_restrained_S_all 1.083
_refine_ls_R_factor_all 0.0646
_refine_ls_R_factor_gt 0.0401
_refine_ls_shift/su_max 0.001
_refine_ls_shift/su_mean 0.000
_refine_ls_structure_factor_coef Fsqd
_refine_ls_weighting_details 'calc w=1/[\s^2^(Fo^2^)+(0.0508P)^2^+0.2175P] where P=(Fo^2^+2Fc^2^)/3'
_refine_ls_weighting_scheme calc
_refine_ls_wR_factor_gt 0.0972
_refine_ls_wR_factor_ref 0.1077
_reflns_number_gt 2496
_reflns_number_total 3544
_reflns_threshold_expression I>2\s(I)
_cod_data_source_file ci5079.cif
_cod_data_source_block I
_cod_depositor_comments
;
The following automatic conversions were performed:
'_symmetry_cell_setting' value 'Monoclinic' changed to 'monoclinic'
according to '/home/saulius/struct/CIF-dictionaries/cif_core.dic'
dictionary named 'cif_core.dic' version 2.4.1 from 2010-06-29.

Automatic conversion script
Id: cif_fix_enum 1527 2010-12-29 10:47:43Z saulius 
;
_cod_original_sg_symbol_H-M 'P 21/c'
_cod_database_code 2225811
_cod_database_fobs_code 2225811

loop_
_symmetry_equiv_pos_as_xyz
'x, y, z'
'-x, y+1/2, -z+1/2'
'-x, -y, -z'
'x, -y-1/2, z-1/2'

loop_
_atom_site_type_symbol
_atom_site_label
_atom_site_fract_x
_atom_site_fract_y
_atom_site_fract_z
_atom_site_U_iso_or_equiv
_atom_site_adp_type
_atom_site_calc_flag
_atom_site_refinement_flags
_atom_site_occupancy
_atom_site_disorder_assembly
_atom_site_disorder_group
Cu Cu1 0.44981(3) 0.09693(2) 0.01842(4) 0.04380(14) Uani d . 1 A .
S S1 0.77288(9) 0.09042(7) -0.17937(13) 0.0751(3) Uani d . 1 . .
O O1 0.33324(18) 0.07895(14) -0.1912(2) 0.0557(6) Uani d . 1 . .
O O2 -0.03088(19) 0.11364(15) -0.6308(3) 0.0612(6) Uani d . 1 . .
N N1 0.3347(2) 0.14948(17) 0.1093(3) 0.0578(7) Uani d D 1 . .
N N2 0.5877(3) 0.1033(2) 0.2257(4) 0.0775(10) Uani d D 1 . .
H H2A 0.6321 0.0548 0.2262 0.093 Uiso calc PR 0.669(9) A 1
H H2B 0.6324 0.0572 0.2174 0.093 Uiso d PR 0.331(9) A 2
N N3 0.5707(2) 0.06534(19) -0.0884(3) 0.0608(7) Uani d . 1 . .
C C1 0.1697(2) 0.15468(16) -0.1467(3) 0.0412(6) Uani d . 1 . .
C C2 0.2230(2) 0.10933(17) -0.2462(4) 0.0433(7) Uani d . 1 A .
C C3 0.1564(3) 0.09443(17) -0.4110(4) 0.0447(7) Uani d . 1 . .
H H3 0.1906 0.0638 -0.4774 0.054 Uiso calc R 1 A .
C C4 0.0408(2) 0.12515(19) -0.4741(4) 0.0458(7) Uani d . 1 A .
C C5 -0.0121(3) 0.1713(2) -0.3762(4) 0.0558(8) Uani d . 1 . .
H H5 -0.0897 0.1925 -0.4201 0.067 Uiso calc R 1 A .
C C6 0.0507(3) 0.18466(18) -0.2176(4) 0.0516(7) Uani d . 1 A .
H H6 0.0145 0.2146 -0.1528 0.062 Uiso calc R 1 . .
C C7 0.0149(3) 0.0685(2) -0.7408(4) 0.0664(9) Uani d . 1 . .
H H7A 0.0827 0.0993 -0.7513 0.080 Uiso calc R 1 . .
H H7B -0.0461 0.0646 -0.8454 0.080 Uiso calc R 1 . .
H H7C 0.0391 0.0110 -0.6998 0.080 Uiso calc R 1 . .
C C8 0.2262(3) 0.16936(18) 0.0221(4) 0.0516(7) Uani d . 1 A .
H H8 0.1799 0.1965 0.0768 0.062 Uiso calc R 1 . .
C C9 0.3506(5) 0.1469(5) 0.2885(6) 0.0633(17) Uani d PDU 0.669(9) A 1
H H9A 0.3322 0.0889 0.3178 0.076 Uiso calc PR 0.669(9) A 1
H H9B 0.2951 0.1872 0.3117 0.076 Uiso calc PR 0.669(9) A 1
C C10 0.4770(5) 0.1705(5) 0.3900(8) 0.068(2) Uani d PDU 0.669(9) A 1
H H10A 0.4972 0.2259 0.3522 0.082 Uiso calc PR 0.669(9) A 1
H H10B 0.4798 0.1780 0.5022 0.082 Uiso calc PR 0.669(9) A 1
C C11 0.5706(8) 0.1048(6) 0.3857(7) 0.080(3) Uani d PDU 0.669(9) A 1
H H11A 0.6459 0.1191 0.4689 0.096 Uiso calc PR 0.669(9) A 1
H H11B 0.5462 0.0475 0.4098 0.096 Uiso calc PR 0.669(9) A 1
C C9A 0.3884(12) 0.1980(8) 0.2722(11) 0.068(4) Uani d PDU 0.331(9) A 2
H H9AA 0.4489 0.2391 0.2655 0.082 Uiso calc PR 0.331(9) A 2
H H9AB 0.3265 0.2293 0.3004 0.082 Uiso calc PR 0.331(9) A 2
C C10A 0.4432(15) 0.1287(10) 0.397(2) 0.086(5) Uani d PDU 0.331(9) A 2
H H10C 0.3808 0.0888 0.4019 0.103 Uiso calc PR 0.331(9) A 2
H H10D 0.4758 0.1559 0.5033 0.103 Uiso calc PR 0.331(9) A 2
C C11A 0.5414(14) 0.0777(10) 0.3617(15) 0.085(6) Uani d PDU 0.331(9) A 2
H H11C 0.6096 0.0773 0.4613 0.102 Uiso calc PR 0.331(9) A 2
H H11D 0.5137 0.0181 0.3414 0.102 Uiso calc PR 0.331(9) A 2
C C12 0.6695(4) 0.1786(3) 0.2263(7) 0.1234(19) Uani d U 1 A .
H H12A 0.6282 0.2323 0.2276 0.148 Uiso calc R 1 . .
H H12B 0.6930 0.1762 0.1303 0.148 Uiso calc R 1 . .
H H12C 0.7394 0.1753 0.3214 0.148 Uiso calc R 1 . .
C C13 0.6548(3) 0.07722(19) -0.1263(4) 0.0500(7) Uani d . 1 A .

loop_
_atom_site_aniso_label
_atom_site_aniso_U_11
_atom_site_aniso_U_22
_atom_site_aniso_U_33
_atom_site_aniso_U_12
_atom_site_aniso_U_13
_atom_site_aniso_U_23
Cu1 0.0406(2) 0.0484(2) 0.0408(2) 0.00958(15) 0.01100(16) -0.00055(14)
S1 0.0543(5) 0.1109(8) 0.0669(6) -0.0065(5) 0.0290(5) 0.0033(5)
O1 0.0440(12) 0.0789(15) 0.0409(11) 0.0279(10) 0.0095(9) -0.0046(10)
O2 0.0424(12) 0.0714(15) 0.0598(15) 0.0034(10) 0.0026(11) -0.0030(11)
N1 0.0597(16) 0.0727(18) 0.0399(14) 0.0239(14) 0.0149(13) -0.0057(12)
N2 0.0566(18) 0.093(2) 0.063(2) 0.0254(16) -0.0074(15) -0.0285(16)
N3 0.0474(15) 0.0776(18) 0.0592(17) 0.0080(14) 0.0195(14) 0.0049(14)
C1 0.0389(14) 0.0394(14) 0.0484(16) 0.0053(12) 0.0185(13) 0.0028(12)
C2 0.0404(15) 0.0425(16) 0.0472(17) 0.0080(12) 0.0146(13) 0.0073(12)
C3 0.0411(15) 0.0495(16) 0.0435(16) 0.0043(12) 0.0140(13) 0.0037(12)
C4 0.0387(16) 0.0446(15) 0.0500(17) 0.0000(12) 0.0088(14) 0.0074(13)
C5 0.0328(15) 0.0577(19) 0.073(2) 0.0075(13) 0.0113(16) 0.0021(16)
C6 0.0410(16) 0.0481(17) 0.070(2) 0.0043(13) 0.0239(16) -0.0047(14)
C7 0.061(2) 0.079(2) 0.0491(19) -0.0022(18) 0.0044(17) 0.0007(17)
C8 0.0577(19) 0.0498(17) 0.0539(18) 0.0126(14) 0.0271(16) 0.0011(14)
C9 0.072(4) 0.075(4) 0.044(3) 0.013(3) 0.021(3) -0.004(3)
C10 0.080(4) 0.073(4) 0.042(3) 0.010(3) 0.007(3) -0.021(3)
C11 0.104(5) 0.086(5) 0.030(3) 0.029(4) -0.007(3) -0.017(3)
C9A 0.070(7) 0.080(7) 0.053(6) 0.028(6) 0.018(5) -0.008(5)
C10A 0.089(9) 0.106(9) 0.062(7) 0.005(7) 0.024(7) 0.018(7)
C11A 0.100(9) 0.085(8) 0.038(7) 0.041(7) -0.022(6) -0.032(6)
C12 0.066(3) 0.138(4) 0.148(4) -0.020(3) 0.010(3) -0.070(3)
C13 0.0459(17) 0.0568(18) 0.0452(17) 0.0038(14) 0.0118(15) 0.0024(13)

loop_
_atom_type_symbol
_atom_type_description
_atom_type_scat_dispersion_real
_atom_type_scat_dispersion_imag
_atom_type_scat_source
C C 0.0033 0.0016 'International Tables Vol C Tables 4.2.6.8 and 6.1.1.4'
H H 0.0000 0.0000 'International Tables Vol C Tables 4.2.6.8 and 6.1.1.4'
Cu Cu 0.3201 1.2651 'International Tables Vol C Tables 4.2.6.8 and 6.1.1.4'
N N 0.0061 0.0033 'International Tables Vol C Tables 4.2.6.8 and 6.1.1.4'
O O 0.0106 0.0060 'International Tables Vol C Tables 4.2.6.8 and 6.1.1.4'
S S 0.1246 0.1234 'International Tables Vol C Tables 4.2.6.8 and 6.1.1.4'

loop_
_geom_angle_atom_site_label_1
_geom_angle_atom_site_label_2
_geom_angle_atom_site_label_3
_geom_angle_site_symmetry_1
_geom_angle_site_symmetry_3
_geom_angle
_geom_angle_publ_flag
O1 Cu1 N1 . . 93.67(10) ?
O1 Cu1 N2 . . 171.12(10) ?
N1 Cu1 N2 . . 94.96(12) ?
O1 Cu1 N3 . . 85.70(10) ?
N1 Cu1 N3 . . 169.45(12) ?
N2 Cu1 N3 . . 86.20(12) ?
N3 Cu1 N1 3_655 . 99.91(15) ?
N3 Cu1 N2 3_655 . 87.06(15) ?
N3 Cu1 N3 3_655 . 90.57(15) ?
N3 Cu1 O1 3_655 . 89.50(15) ?
C2 O1 Cu1 . . 127.91(18) ?
C4 O2 C7 . . 119.1(2) ?
C8 N1 C9 . . 112.2(3) ?
C8 N1 C9A . . 117.1(5) ?
C8 N1 Cu1 . . 123.2(2) ?
C9 N1 Cu1 . . 122.4(3) ?
C9A N1 Cu1 . . 116.0(5) ?
C11 N2 C12 . . 105.7(5) ?
C12 N2 C11A . . 126.4(7) ?
C11 N2 Cu1 . . 122.0(4) ?
C12 N2 Cu1 . . 112.0(3) ?
C11A N2 Cu1 . . 107.2(7) ?
C11 N2 H2A . . 105.3 ?
C12 N2 H2A . . 105.3 ?
C11A N2 H2A . . 97.8 ?
Cu1 N2 H2A . . 105.3 ?
C11 N2 H2B . . 110.6 ?
C12 N2 H2B . . 102.4 ?
C11A N2 H2B . . 103.1 ?
Cu1 N2 H2B . . 102.5 ?
C13 N3 Cu1 . . 154.3(3) ?
C2 C1 C6 . . 118.3(3) ?
C2 C1 C8 . . 124.0(3) ?
C6 C1 C8 . . 117.7(3) ?
O1 C2 C1 . . 122.6(3) ?
O1 C2 C3 . . 118.0(3) ?
C1 C2 C3 . . 119.3(3) ?
C4 C3 C2 . . 120.1(3) ?
C4 C3 H3 . . 120.0 ?
C2 C3 H3 . . 120.0 ?
O2 C4 C3 . . 124.5(3) ?
O2 C4 C5 . . 114.7(2) ?
C3 C4 C5 . . 120.8(3) ?
C6 C5 C4 . . 119.4(3) ?
C6 C5 H5 . . 120.3 ?
C4 C5 H5 . . 120.3 ?
C5 C6 C1 . . 122.1(3) ?
C5 C6 H6 . . 118.9 ?
C1 C6 H6 . . 118.9 ?
O2 C7 H7A . . 109.5 ?
O2 C7 H7B . . 109.5 ?
H7A C7 H7B . . 109.5 ?
O2 C7 H7C . . 109.5 ?
H7A C7 H7C . . 109.5 ?
H7B C7 H7C . . 109.5 ?
N1 C8 C1 . . 127.6(3) ?
N1 C8 H8 . . 116.2 ?
C1 C8 H8 . . 116.2 ?
N1 C9 C10 . . 111.3(5) ?
N1 C9 H9A . . 109.4 ?
C10 C9 H9A . . 109.4 ?
N1 C9 H9B . . 109.4 ?
C10 C9 H9B . . 109.4 ?
H9A C9 H9B . . 108.0 ?
C11 C10 C9 . . 114.7(6) ?
C11 C10 H10A . . 108.6 ?
C9 C10 H10A . . 108.6 ?
C11 C10 H10B . . 108.6 ?
C9 C10 H10B . . 108.6 ?
H10A C10 H10B . . 107.6 ?
N2 C11 C10 . . 111.2(5) ?
N2 C11 H11A . . 109.4 ?
C10 C11 H11A . . 109.4 ?
N2 C11 H11B . . 109.4 ?
C10 C11 H11B . . 109.4 ?
H11A C11 H11B . . 108.0 ?
C10A C9A N1 . . 105.7(11) ?
C10A C9A H9AA . . 110.6 ?
N1 C9A H9AA . . 110.6 ?
C10A C9A H9AB . . 110.6 ?
N1 C9A H9AB . . 110.6 ?
H9AA C9A H9AB . . 108.7 ?
C9A C10A C11A . . 113.5(12) ?
C9A C10A H10C . . 108.9 ?
C11A C10A H10C . . 108.9 ?
C9A C10A H10D . . 108.9 ?
C11A C10A H10D . . 108.9 ?
H10C C10A H10D . . 107.7 ?
N2 C11A C10A . . 121.4(11) ?
N2 C11A H11C . . 107.0 ?
C10A C11A H11C . . 107.0 ?
N2 C11A H11D . . 107.0 ?
C10A C11A H11D . . 107.0 ?
H11C C11A H11D . . 106.7 ?
N2 C12 H12A . . 109.5 ?
N2 C12 H12B . . 109.5 ?
H12A C12 H12B . . 109.5 ?
N2 C12 H12C . . 109.5 ?
H12A C12 H12C . . 109.5 ?
H12B C12 H12C . . 109.5 ?
N3 C13 S1 . . 178.1(3) ?

loop_
_geom_bond_atom_site_label_1
_geom_bond_atom_site_label_2
_geom_bond_site_symmetry_2
_geom_bond_distance
_geom_bond_publ_flag
Cu1 O1 . 1.910(2) y
Cu1 N1 . 1.953(2) y
Cu1 N2 . 1.997(3) y
Cu1 N3 . 1.998(3) y
Cu1 N3 3_655 2.598(4) y
S1 C13 . 1.616(3) ?
O1 C2 . 1.317(3) ?
O2 C4 . 1.359(3) ?
O2 C7 . 1.421(4) ?
N1 C8 . 1.294(4) ?
N1 C9 . 1.504(5) ?
N1 C9A . 1.540(8) ?
N2 C11 . 1.467(6) ?
N2 C12 . 1.505(5) ?
N2 C11A . 1.506(9) ?
N2 H2A . 0.91 ?
N2 H2B . 0.90 ?
N3 C13 . 1.157(4) ?
C1 C2 . 1.407(4) ?
C1 C6 . 1.415(4) ?
C1 C8 . 1.416(4) ?
C2 C3 . 1.408(4) ?
C3 C4 . 1.378(4) ?
C3 H3 . 0.93 ?
C4 C5 . 1.399(4) ?
C5 C6 . 1.350(4) ?
C5 H5 . 0.93 ?
C6 H6 . 0.93 ?
C7 H7A . 0.96 ?
C7 H7B . 0.96 ?
C7 H7C . 0.96 ?
C8 H8 . 0.93 ?
C9 C10 . 1.509(6) ?
C9 H9A . 0.97 ?
C9 H9B . 0.97 ?
C10 C11 . 1.506(6) ?
C10 H10A . 0.97 ?
C10 H10B . 0.97 ?
C11 H11A . 0.97 ?
C11 H11B . 0.97 ?
C9A C10A . 1.507(8) ?
C9A H9AA . 0.97 ?
C9A H9AB . 0.97 ?
C10A C11A . 1.510(8) ?
C10A H10C . 0.97 ?
C10A H10D . 0.97 ?
C11A H11C . 0.97 ?
C11A H11D . 0.97 ?
C12 H12A . 0.96 ?
C12 H12B . 0.96 ?
C12 H12C . 0.96 ?

loop_
_geom_hbond_atom_site_label_D
_geom_hbond_atom_site_label_H
_geom_hbond_atom_site_label_A
_geom_hbond_site_symmetry_A
_geom_hbond_distance_DH
_geom_hbond_distance_HA
_geom_hbond_distance_DA
_geom_hbond_angle_DHA
N2 H2A O1 3_655 0.91 2.14 2.999(3) 157

loop_
_geom_torsion_atom_site_label_1
_geom_torsion_atom_site_label_2
_geom_torsion_atom_site_label_3
_geom_torsion_atom_site_label_4
_geom_torsion_site_symmetry_1
_geom_torsion_site_symmetry_2
_geom_torsion_site_symmetry_3
_geom_torsion_site_symmetry_4
_geom_torsion
_geom_torsion_publ_flag
N1 Cu1 O1 C2 . . . . 10.5(3) ?
N3 Cu1 O1 C2 . . . . -159.0(3) ?
O1 Cu1 N1 C8 . . . . -8.2(3) ?
N2 Cu1 N1 C8 . . . . 173.9(3) ?
N3 Cu1 N1 C8 . . . . 78.0(7) ?
O1 Cu1 N1 C9 . . . . 153.7(4) ?
N2 Cu1 N1 C9 . . . . -24.2(4) ?
N3 Cu1 N1 C9 . . . . -120.1(6) ?
O1 Cu1 N1 C9A . . . . -165.8(6) ?
N2 Cu1 N1 C9A . . . . 16.3(6) ?
N3 Cu1 N1 C9A . . . . -79.5(8) ?
N1 Cu1 N2 C11 . . . . 25.6(5) ?
N3 Cu1 N2 C11 . . . . -164.9(5) ?
N1 Cu1 N2 C12 . . . . -101.1(3) ?
N3 Cu1 N2 C12 . . . . 68.4(3) ?
N1 Cu1 N2 C11A . . . . 41.7(6) ?
N3 Cu1 N2 C11A . . . . -148.9(6) ?
O1 Cu1 N3 C13 . . . . 123.7(6) ?
N1 Cu1 N3 C13 . . . . 36.7(10) ?
N2 Cu1 N3 C13 . . . . -60.0(6) ?
Cu1 O1 C2 C1 . . . . -6.7(4) ?
Cu1 O1 C2 C3 . . . . 174.05(19) ?
C6 C1 C2 O1 . . . . -180.0(2) ?
C8 C1 C2 O1 . . . . -2.5(4) ?
C6 C1 C2 C3 . . . . -0.8(4) ?
C8 C1 C2 C3 . . . . 176.7(3) ?
O1 C2 C3 C4 . . . . -179.9(2) ?
C1 C2 C3 C4 . . . . 0.9(4) ?
C7 O2 C4 C3 . . . . -1.2(4) ?
C7 O2 C4 C5 . . . . 179.3(3) ?
C2 C3 C4 O2 . . . . -179.5(3) ?
C2 C3 C4 C5 . . . . 0.0(4) ?
O2 C4 C5 C6 . . . . 178.6(3) ?
C3 C4 C5 C6 . . . . -0.9(4) ?
C4 C5 C6 C1 . . . . 1.0(5) ?
C2 C1 C6 C5 . . . . -0.2(4) ?
C8 C1 C6 C5 . . . . -177.8(3) ?
C9 N1 C8 C1 . . . . -160.8(4) ?
C9A N1 C8 C1 . . . . 160.1(7) ?
Cu1 N1 C8 C1 . . . . 2.8(5) ?
C2 C1 C8 N1 . . . . 4.5(5) ?
C6 C1 C8 N1 . . . . -178.0(3) ?
C8 N1 C9 C10 . . . . -150.3(5) ?
C9A N1 C9 C10 . . . . -44.3(8) ?
Cu1 N1 C9 C10 . . . . 46.0(7) ?
N1 C9 C10 C11 . . . . -68.3(9) ?
C12 N2 C11 C10 . . . . 81.1(7) ?
C11A N2 C11 C10 . . . . -97(2) ?
Cu1 N2 C11 C10 . . . . -48.3(8) ?
C9 C10 C11 N2 . . . . 69.8(9) ?
C8 N1 C9A C10A . . . . 132.2(9) ?
C9 N1 C9A C10A . . . . 41.3(8) ?
Cu1 N1 C9A C10A . . . . -68.8(12) ?
N1 C9A C10A C11A . . . . 60.8(18) ?
C11 N2 C11A C10A . . . . 78(2) ?
C12 N2 C11A C10A . . . . 75.1(16) ?
Cu1 N2 C11A C10A . . . . -60.6(15) ?
C9A C10A C11A N2 . . . . 7(2) ?
